data_4064118
loop_
_publ_author_name
'Liu, Yanyan'
'Zhao, Yanxia'
'Yang, Xiao-Juan'
'Li, Shaoguang'
'Gao, Jing'
'Yang, Peiju'
'Xia, Yana'
'Wu, Biao'

_publ_section_title
;
 Calcium Complexes of Noninnocent \a-Diimine Ligands
;
_journal_issue 6
_journal_name_full Organometallics
_journal_page_first 1599
_journal_paper_doi 10.1021/om101139n
_journal_volume 30
_journal_year 2011
_chemical_formula_sum 'C60 H88 Ca2 Cl2 N4 O4'
_chemical_formula_weight 1080.40
_chemical_name_systematic
; 
 ? 
;
_space_group_IT_number 15
_symmetry_cell_setting monoclinic
_symmetry_space_group_name_Hall '-C 2yc'
_symmetry_space_group_name_H-M 'C 1 2/c 1'
_atom_sites_solution_hydrogens geom
_atom_sites_solution_primary direct
_atom_sites_solution_secondary difmap
_audit_creation_method SHELXL-97
_cell_angle_alpha 90.00
_cell_angle_beta 107.827(2)
_cell_angle_gamma 90.00
_cell_formula_units_Z 4
_cell_length_a 25.9938(11)
_cell_length_b 12.4388(4)
_cell_length_c 20.2351(6)
_cell_measurement_temperature 293(2)
_cell_volume 6228.5(4)
_computing_cell_refinement 'Bruker SMART'
_computing_data_collection 'Bruker SMART APEX II'
_computing_data_reduction 'Bruker SAINT'
_computing_structure_refinement 'SHELXL-97 (Sheldrick, 1997)'
_computing_structure_solution 'SHELXS-97 (Sheldrick, 1990)'
_diffrn_ambient_temperature 293(2)
_diffrn_measured_fraction_theta_full 1.000
_diffrn_measured_fraction_theta_max 0.896
_diffrn_measurement_device_type 'Bruker APEX II area detector'
_diffrn_measurement_method '\w scans'
_diffrn_radiation_monochromator graphite
_diffrn_radiation_source 'fine-focus sealed tube'
_diffrn_radiation_type MoK\a
_diffrn_radiation_wavelength 0.71073
_diffrn_reflns_av_R_equivalents 0.0288
_diffrn_reflns_av_sigmaI/netI 0.0449
_diffrn_reflns_limit_h_max 37
_diffrn_reflns_limit_h_min -34
_diffrn_reflns_limit_k_max 15
_diffrn_reflns_limit_k_min -17
_diffrn_reflns_limit_l_max 28
_diffrn_reflns_limit_l_min -26
_diffrn_reflns_number 21203
_diffrn_reflns_theta_full 25.00
_diffrn_reflns_theta_max 30.66
_diffrn_reflns_theta_min 1.65
_exptl_absorpt_coefficient_mu 0.314
_exptl_absorpt_correction_T_max 0.8980
_exptl_absorpt_correction_T_min 0.8690
_exptl_absorpt_correction_type multi-scan
_exptl_absorpt_process_details SADABS
_exptl_crystal_colour dark-red
_exptl_crystal_density_diffrn 1.152
_exptl_crystal_density_method 'not measured'
_exptl_crystal_description block
_exptl_crystal_F_000 2328
_exptl_crystal_size_max 0.46
_exptl_crystal_size_mid 0.40
_exptl_crystal_size_min 0.35
_refine_diff_density_max 0.356
_refine_diff_density_min -0.295
_refine_diff_density_rms 0.050
_refine_ls_extinction_method none
_refine_ls_goodness_of_fit_ref 1.149
_refine_ls_hydrogen_treatment constr
_refine_ls_matrix_type full
_refine_ls_number_parameters 325
_refine_ls_number_reflns 8644
_refine_ls_number_restraints 0
_refine_ls_restrained_S_all 1.149
_refine_ls_R_factor_all 0.1065
_refine_ls_R_factor_gt 0.0512
_refine_ls_shift/su_max 0.001
_refine_ls_shift/su_mean 0.000
_refine_ls_structure_factor_coef Fsqd
_refine_ls_weighting_details 'calc w=1/[\s^2^(Fo^2^)+(0.0833P)^2^+0.0000P] where P=(Fo^2^+2Fc^2^)/3'
_refine_ls_weighting_scheme calc
_refine_ls_wR_factor_gt 0.1441
_refine_ls_wR_factor_ref 0.1744
_reflns_number_gt 4932
_reflns_number_total 8644
_reflns_threshold_expression >2sigma(I)
_cod_data_source_file om101139n_si_001.cif
_cod_data_source_block CaClmesL
_cod_depositor_comments
;
The following automatic conversions were performed:
'_atom_site_symetry_multiplicity' tag replaced with
'_atom_site_symmetry_multiplicity'.

Automatic conversion script
Id: cif_correct_tags 1440 2010-10-19 06:21:57Z saulius 

The following automatic conversions were performed:

'_symmetry_cell_setting' value 'Monoclinic' changed to 'monoclinic'
according to /home/saulius/struct/CIF-dictionaries/cif_core.dic
dictionary named 'cif_core.dic' version 2.4.1 from
2010-06-29.

'_exptl_absorpt_correction_type' value 'Multi-scan'
changed to 'multi-scan' according to
/home/saulius/struct/CIF-dictionaries/cif_core.dic dictionary named
'cif_core.dic' version 2.4.1 from 2010-06-29.

Automatic conversion script
Id: cif_fix_values 1715 2011-07-08 13:25:40Z adriana 
;
_cod_original_sg_symbol_H-M C2/c
_cod_database_code 4064118

loop_
_symmetry_equiv_pos_as_xyz
'x, y, z'
'-x, y, -z+1/2'
'x+1/2, y+1/2, z'
'-x+1/2, y+1/2, -z+1/2'
'-x, -y, -z'
'x, -y, z-1/2'
'-x+1/2, -y+1/2, -z'
'x+1/2, -y+1/2, z-1/2'

loop_
_atom_site_label
_atom_site_type_symbol
_atom_site_fract_x
_atom_site_fract_y
_atom_site_fract_z
_atom_site_U_iso_or_equiv
_atom_site_adp_type
_atom_site_occupancy
_atom_site_symmetry_multiplicity
_atom_site_calc_flag
_atom_site_refinement_flags
Ca Ca 0.075636(15) 1.00258(3) 0.07127(2) 0.04070(14) Uani 1 1 d .
Cl Cl -0.02661(2) 1.06968(5) 0.06108(3) 0.05743(19) Uani 1 1 d .
N1 N 0.16687(7) 0.93480(14) 0.09373(9) 0.0433(4) Uani 1 1 d .
N2 N 0.13389(7) 1.13690(14) 0.04674(9) 0.0446(4) Uani 1 1 d .
O1 O 0.09896(7) 1.07151(15) 0.19202(8) 0.0638(5) Uani 1 1 d .
O2 O 0.05561(7) 0.83106(14) 0.11338(10) 0.0665(5) Uani 1 1 d .
C1 C 0.20391(8) 1.00857(17) 0.09544(11) 0.0434(5) Uani 1 1 d .
C2 C 0.18710(8) 1.11537(17) 0.07233(11) 0.0444(5) Uani 1 1 d .
C3 C 0.26324(10) 0.9815(2) 0.11864(16) 0.0693(8) Uani 1 1 d .
H3A H 0.2825 1.0338 0.1005 0.104 Uiso 1 1 calc R
H3B H 0.2684 0.9114 0.1018 0.104 Uiso 1 1 calc R
H3C H 0.2766 0.9819 0.1684 0.104 Uiso 1 1 calc R
C4 C 0.22869(9) 1.1970(2) 0.07605(15) 0.0657(7) Uani 1 1 d .
H4A H 0.2604 1.1630 0.0710 0.099 Uiso 1 1 calc R
H4B H 0.2376 1.2328 0.1201 0.099 Uiso 1 1 calc R
H4C H 0.2152 1.2485 0.0395 0.099 Uiso 1 1 calc R
C5 C 0.18190(8) 0.82435(17) 0.10145(11) 0.0423(5) Uani 1 1 d .
C6 C 0.18211(9) 0.76731(19) 0.04268(12) 0.0509(6) Uani 1 1 d .
C7 C 0.19357(10) 0.6578(2) 0.04879(15) 0.0648(7) Uani 1 1 d .
H7A H 0.1931 0.6193 0.0092 0.078 Uiso 1 1 calc R
C8 C 0.20553(10) 0.6046(2) 0.11113(17) 0.0684(8) Uani 1 1 d .
C9 C 0.20523(10) 0.6626(2) 0.16826(14) 0.0641(7) Uani 1 1 d .
H9A H 0.2132 0.6277 0.2109 0.077 Uiso 1 1 calc R
C10 C 0.19351(9) 0.7715(2) 0.16505(12) 0.0542(6) Uani 1 1 d .
C11 C 0.11915(9) 1.23170(17) 0.00641(12) 0.0479(5) Uani 1 1 d .
C12 C 0.12498(10) 1.2361(2) -0.06060(14) 0.0573(6) Uani 1 1 d .
C13 C 0.11243(11) 1.3304(2) -0.09868(15) 0.0710(8) Uani 1 1 d .
H13A H 0.1176 1.3331 -0.1421 0.085 Uiso 1 1 calc R
C14 C 0.09274(11) 1.4197(2) -0.07517(18) 0.0754(9) Uani 1 1 d .
C15 C 0.08489(11) 1.4119(2) -0.01055(19) 0.0776(9) Uani 1 1 d .
H15A H 0.0708 1.4711 0.0062 0.093 Uiso 1 1 calc R
C16 C 0.09696(10) 1.32033(19) 0.03017(15) 0.0604(6) Uani 1 1 d .
C17 C 0.16901(11) 0.8201(3) -0.02714(12) 0.0717(8) Uani 1 1 d .
H17A H 0.1717 0.7682 -0.0610 0.108 Uiso 1 1 calc R
H17B H 0.1940 0.8777 -0.0252 0.108 Uiso 1 1 calc R
H17C H 0.1329 0.8482 -0.0399 0.108 Uiso 1 1 calc R
C18 C 0.19327(15) 0.8316(3) 0.22895(14) 0.0922(10) Uani 1 1 d .
H18A H 0.1844 0.9056 0.2174 0.138 Uiso 1 1 calc R
H18B H 0.2284 0.8271 0.2628 0.138 Uiso 1 1 calc R
H18C H 0.1669 0.8007 0.2477 0.138 Uiso 1 1 calc R
C19 C 0.21866(15) 0.4860(2) 0.1156(2) 0.1148(15) Uani 1 1 d .
H19A H 0.2256 0.4620 0.1626 0.172 Uiso 1 1 calc R
H19B H 0.2501 0.4739 0.1012 0.172 Uiso 1 1 calc R
H19C H 0.1886 0.4468 0.0859 0.172 Uiso 1 1 calc R
C20 C 0.14390(12) 1.1393(2) -0.09067(14) 0.0737(8) Uani 1 1 d .
H20A H 0.1451 1.1557 -0.1365 0.111 Uiso 1 1 calc R
H20B H 0.1194 1.0807 -0.0929 0.111 Uiso 1 1 calc R
H20C H 0.1794 1.1194 -0.0618 0.111 Uiso 1 1 calc R
C21 C 0.08794(15) 1.3183(2) 0.09914(19) 0.0909(10) Uani 1 1 d .
H21A H 0.0726 1.3855 0.1070 0.136 Uiso 1 1 calc R
H21B H 0.1218 1.3072 0.1346 0.136 Uiso 1 1 calc R
H21C H 0.0636 1.2608 0.1004 0.136 Uiso 1 1 calc R
C22 C 0.07999(15) 1.5219(3) -0.1168(2) 0.1119(14) Uani 1 1 d .
H22A H 0.0875 1.5123 -0.1600 0.168 Uiso 1 1 calc R
H22B H 0.1018 1.5793 -0.0911 0.168 Uiso 1 1 calc R
H22C H 0.0425 1.5392 -0.1258 0.168 Uiso 1 1 calc R
C23 C 0.15107(10) 1.1127(3) 0.23095(14) 0.0769(8) Uani 1 1 d .
H23A H 0.1681 1.1475 0.2001 0.092 Uiso 1 1 calc R
H23B H 0.1742 1.0547 0.2550 0.092 Uiso 1 1 calc R
C24 C 0.14248(15) 1.1910(4) 0.2814(2) 0.1380(19) Uani 1 1 d .
H24A H 0.1654 1.1744 0.3279 0.166 Uiso 1 1 calc R
H24B H 0.1506 1.2633 0.2696 0.166 Uiso 1 1 calc R
C25 C 0.08531(16) 1.1816(4) 0.2770(2) 0.1319(17) Uani 1 1 d .
H25A H 0.0818 1.1692 0.3228 0.158 Uiso 1 1 calc R
H25B H 0.0662 1.2474 0.2585 0.158 Uiso 1 1 calc R
C26 C 0.06314(13) 1.0933(3) 0.23237(16) 0.0940(11) Uani 1 1 d .
H26A H 0.0274 1.1113 0.2021 0.113 Uiso 1 1 calc R
H26B H 0.0602 1.0307 0.2595 0.113 Uiso 1 1 calc R
C27 C 0.03279(19) 0.8099(3) 0.1668(2) 0.1190(14) Uani 1 1 d .
H27A H -0.0058 0.8241 0.1511 0.143 Uiso 1 1 calc R
H27B H 0.0494 0.8548 0.2069 0.143 Uiso 1 1 calc R
C28 C 0.0434(2) 0.6940(3) 0.1848(2) 0.1427(19) Uani 1 1 d .
H28A H 0.0740 0.6860 0.2264 0.171 Uiso 1 1 calc R
H28B H 0.0120 0.6607 0.1926 0.171 Uiso 1 1 calc R
C29 C 0.05514(14) 0.6445(3) 0.1241(2) 0.1037(13) Uani 1 1 d .
H29A H 0.0917 0.6164 0.1371 0.124 Uiso 1 1 calc R
H29B H 0.0300 0.5867 0.1047 0.124 Uiso 1 1 calc R
C30 C 0.04844(14) 0.7335(2) 0.07429(19) 0.0835(9) Uani 1 1 d .
H30A H 0.0751 0.7283 0.0497 0.100 Uiso 1 1 calc R
H30B H 0.0127 0.7313 0.0406 0.100 Uiso 1 1 calc R

loop_
_atom_site_aniso_label
_atom_site_aniso_U_11
_atom_site_aniso_U_22
_atom_site_aniso_U_33
_atom_site_aniso_U_23
_atom_site_aniso_U_13
_atom_site_aniso_U_12
Ca 0.0293(2) 0.0523(3) 0.0377(2) -0.00167(19) 0.00614(16) -0.00143(17)
Cl 0.0363(3) 0.0852(4) 0.0458(3) -0.0145(3) 0.0052(2) 0.0068(3)
N1 0.0339(9) 0.0443(10) 0.0480(10) -0.0008(8) 0.0070(8) 0.0029(7)
N2 0.0374(9) 0.0453(10) 0.0491(10) -0.0021(8) 0.0104(8) -0.0031(7)
O1 0.0506(10) 0.0944(13) 0.0448(9) -0.0203(9) 0.0124(8) -0.0015(9)
O2 0.0642(11) 0.0647(11) 0.0726(12) 0.0104(10) 0.0237(9) -0.0058(9)
C1 0.0332(10) 0.0533(13) 0.0412(11) -0.0044(10) 0.0078(9) -0.0006(9)
C2 0.0382(11) 0.0505(13) 0.0430(11) -0.0072(10) 0.0104(9) -0.0053(9)
C3 0.0375(12) 0.0700(17) 0.093(2) 0.0013(15) 0.0081(13) 0.0006(11)
C4 0.0454(13) 0.0585(15) 0.0844(19) -0.0036(14) 0.0067(13) -0.0096(11)
C5 0.0302(9) 0.0483(12) 0.0445(11) 0.0000(10) 0.0057(9) 0.0026(9)
C6 0.0376(11) 0.0600(14) 0.0518(13) -0.0018(11) 0.0089(10) 0.0090(10)
C7 0.0497(14) 0.0644(16) 0.0698(17) -0.0208(14) 0.0026(12) 0.0118(12)
C8 0.0443(13) 0.0526(15) 0.091(2) -0.0004(15) -0.0056(13) 0.0082(11)
C9 0.0494(14) 0.0655(16) 0.0645(16) 0.0215(14) -0.0018(12) 0.0069(12)
C10 0.0456(12) 0.0640(15) 0.0450(12) 0.0037(11) 0.0019(10) 0.0064(11)
C11 0.0382(11) 0.0454(12) 0.0543(13) 0.0017(10) 0.0056(10) -0.0065(9)
C12 0.0483(13) 0.0605(15) 0.0568(14) 0.0071(12) 0.0069(11) -0.0106(11)
C13 0.0597(16) 0.0790(19) 0.0640(16) 0.0198(15) 0.0036(13) -0.0151(15)
C14 0.0568(16) 0.0618(17) 0.091(2) 0.0231(16) -0.0030(15) -0.0099(13)
C15 0.0606(17) 0.0507(15) 0.109(3) 0.0045(16) 0.0070(17) 0.0021(13)
C16 0.0540(14) 0.0487(14) 0.0733(17) 0.0016(13) 0.0117(13) -0.0015(11)
C17 0.0727(18) 0.097(2) 0.0476(14) -0.0025(15) 0.0221(13) 0.0168(16)
C18 0.118(3) 0.105(2) 0.0431(14) 0.0015(16) 0.0101(16) 0.024(2)
C19 0.094(3) 0.0568(19) 0.155(4) 0.002(2) -0.019(2) 0.0179(16)
C20 0.082(2) 0.084(2) 0.0584(16) -0.0007(15) 0.0257(15) -0.0059(16)
C21 0.117(3) 0.0654(19) 0.101(2) -0.0105(18) 0.049(2) 0.0101(18)
C22 0.096(3) 0.081(2) 0.132(3) 0.052(2) -0.004(2) -0.0060(19)
C23 0.0484(14) 0.112(2) 0.0592(16) -0.0230(16) 0.0002(12) 0.0041(15)
C24 0.088(3) 0.233(5) 0.098(3) -0.103(3) 0.034(2) -0.043(3)
C25 0.106(3) 0.195(4) 0.108(3) -0.084(3) 0.053(2) -0.016(3)
C26 0.0653(18) 0.155(3) 0.0673(18) -0.037(2) 0.0288(16) -0.009(2)
C27 0.149(4) 0.108(3) 0.130(3) 0.016(3) 0.088(3) -0.009(3)
C28 0.200(5) 0.115(3) 0.093(3) 0.040(3) 0.015(3) -0.054(3)
C29 0.066(2) 0.080(2) 0.152(4) 0.032(2) 0.012(2) -0.0017(16)
C30 0.081(2) 0.0718(19) 0.098(2) -0.0043(18) 0.0284(18) -0.0198(16)

loop_
_atom_type_symbol
_atom_type_description
_atom_type_scat_dispersion_real
_atom_type_scat_dispersion_imag
_atom_type_scat_source
C C 0.0033 0.0016 'International Tables Vol C Tables 4.2.6.8 and 6.1.1.4'
H H 0.0000 0.0000 'International Tables Vol C Tables 4.2.6.8 and 6.1.1.4'
N N 0.0061 0.0033 'International Tables Vol C Tables 4.2.6.8 and 6.1.1.4'
O O 0.0106 0.0060 'International Tables Vol C Tables 4.2.6.8 and 6.1.1.4'
Cl Cl 0.1484 0.1585 'International Tables Vol C Tables 4.2.6.8 and 6.1.1.4'
Ca Ca 0.2262 0.3064 'International Tables Vol C Tables 4.2.6.8 and 6.1.1.4'

loop_
_geom_angle_atom_site_label_1
_geom_angle_atom_site_label_2
_geom_angle_atom_site_label_3
_geom_angle
_geom_angle_site_symmetry_1
_geom_angle_site_symmetry_3
N2 Ca O2 154.72(6) . .
N2 Ca N1 68.84(6) . .
O2 Ca N1 86.03(6) . .
N2 Ca O1 89.07(6) . .
O2 Ca O1 88.39(7) . .
N1 Ca O1 90.31(6) . .
N2 Ca Cl 115.55(5) . .
O2 Ca Cl 89.24(5) . .
N1 Ca Cl 173.22(5) . .
O1 Ca Cl 84.70(4) . .
N2 Ca Cl 99.20(5) . 5_575
O2 Ca Cl 88.23(5) . 5_575
N1 Ca Cl 101.80(5) . 5_575
O1 Ca Cl 167.16(4) . 5_575
Cl Ca Cl 82.87(2) . 5_575
N2 Ca C2 22.37(6) . .
O2 Ca C2 132.48(6) . .
N1 Ca C2 47.36(6) . .
O1 Ca C2 83.95(5) . .
Cl Ca C2 136.16(4) . .
Cl Ca C2 107.35(4) 5_575 .
N2 Ca C1 47.73(6) . .
O2 Ca C1 106.99(6) . .
N1 Ca C1 21.83(6) . .
O1 Ca C1 85.01(5) . .
Cl Ca C1 160.49(4) . .
Cl Ca C1 107.83(4) 5_575 .
C2 Ca C1 25.72(5) . .
N2 Ca Ca 113.20(5) . 5_575
O2 Ca Ca 88.31(5) . 5_575
N1 Ca Ca 142.93(5) . 5_575
O1 Ca Ca 126.14(4) . 5_575
Cl Ca Ca 41.516(14) . 5_575
Cl Ca Ca 41.355(14) 5_575 5_575
C2 Ca Ca 132.81(4) . 5_575
C1 Ca Ca 146.32(4) . 5_575
Ca Cl Ca 97.13(2) . 5_575
C1 N1 C5 119.56(17) . .
C1 N1 Ca 115.21(13) . .
C5 N1 Ca 125.16(12) . .
C2 N2 C11 116.82(18) . .
C2 N2 Ca 114.81(14) . .
C11 N2 Ca 128.29(13) . .
C23 O1 C26 106.65(19) . .
C23 O1 Ca 124.61(15) . .
C26 O1 Ca 128.14(15) . .
C27 O2 C30 104.6(2) . .
C27 O2 Ca 128.6(2) . .
C30 O2 Ca 124.12(17) . .
N1 C1 C2 119.22(18) . .
N1 C1 C3 121.4(2) . .
C2 C1 C3 119.37(19) . .
N1 C1 Ca 42.96(10) . .
C2 C1 Ca 76.90(11) . .
C3 C1 Ca 162.97(16) . .
N2 C2 C1 119.01(18) . .
N2 C2 C4 122.4(2) . .
C1 C2 C4 118.59(19) . .
N2 C2 Ca 42.83(10) . .
C1 C2 Ca 77.38(12) . .
C4 C2 Ca 161.91(16) . .
C1 C3 H3A 109.5 . .
C1 C3 H3B 109.5 . .
H3A C3 H3B 109.5 . .
C1 C3 H3C 109.5 . .
H3A C3 H3C 109.5 . .
H3B C3 H3C 109.5 . .
C2 C4 H4A 109.5 . .
C2 C4 H4B 109.5 . .
H4A C4 H4B 109.5 . .
C2 C4 H4C 109.5 . .
H4A C4 H4C 109.5 . .
H4B C4 H4C 109.5 . .
C6 C5 C10 119.6(2) . .
C6 C5 N1 118.22(19) . .
C10 C5 N1 122.1(2) . .
C5 C6 C7 118.8(2) . .
C5 C6 C17 121.6(2) . .
C7 C6 C17 119.5(2) . .
C8 C7 C6 122.4(3) . .
C8 C7 H7A 118.8 . .
C6 C7 H7A 118.8 . .
C9 C8 C7 117.7(2) . .
C9 C8 C19 121.7(3) . .
C7 C8 C19 120.6(3) . .
C8 C9 C10 122.4(2) . .
C8 C9 H9A 118.8 . .
C10 C9 H9A 118.8 . .
C9 C10 C5 119.1(2) . .
C9 C10 C18 120.5(2) . .
C5 C10 C18 120.4(2) . .
C16 C11 C12 118.5(2) . .
C16 C11 N2 121.7(2) . .
C12 C11 N2 119.7(2) . .
C13 C12 C11 119.4(3) . .
C13 C12 C20 120.3(3) . .
C11 C12 C20 120.3(2) . .
C14 C13 C12 122.9(3) . .
C14 C13 H13A 118.6 . .
C12 C13 H13A 118.6 . .
C13 C14 C15 116.8(3) . .
C13 C14 C22 122.2(3) . .
C15 C14 C22 121.0(3) . .
C16 C15 C14 123.1(3) . .
C16 C15 H15A 118.5 . .
C14 C15 H15A 118.5 . .
C15 C16 C11 119.2(3) . .
C15 C16 C21 120.1(3) . .
C11 C16 C21 120.7(2) . .
C6 C17 H17A 109.5 . .
C6 C17 H17B 109.5 . .
H17A C17 H17B 109.5 . .
C6 C17 H17C 109.5 . .
H17A C17 H17C 109.5 . .
H17B C17 H17C 109.5 . .
C10 C18 H18A 109.5 . .
C10 C18 H18B 109.5 . .
H18A C18 H18B 109.5 . .
C10 C18 H18C 109.5 . .
H18A C18 H18C 109.5 . .
H18B C18 H18C 109.5 . .
C8 C19 H19A 109.5 . .
C8 C19 H19B 109.5 . .
H19A C19 H19B 109.5 . .
C8 C19 H19C 109.5 . .
H19A C19 H19C 109.5 . .
H19B C19 H19C 109.5 . .
C12 C20 H20A 109.5 . .
C12 C20 H20B 109.5 . .
H20A C20 H20B 109.5 . .
C12 C20 H20C 109.5 . .
H20A C20 H20C 109.5 . .
H20B C20 H20C 109.5 . .
C16 C21 H21A 109.5 . .
C16 C21 H21B 109.5 . .
H21A C21 H21B 109.5 . .
C16 C21 H21C 109.5 . .
H21A C21 H21C 109.5 . .
H21B C21 H21C 109.5 . .
C14 C22 H22A 109.5 . .
C14 C22 H22B 109.5 . .
H22A C22 H22B 109.5 . .
C14 C22 H22C 109.5 . .
H22A C22 H22C 109.5 . .
H22B C22 H22C 109.5 . .
O1 C23 C24 107.3(2) . .
O1 C23 H23A 110.2 . .
C24 C23 H23A 110.2 . .
O1 C23 H23B 110.2 . .
C24 C23 H23B 110.2 . .
H23A C23 H23B 108.5 . .
C25 C24 C23 105.7(3) . .
C25 C24 H24A 110.6 . .
C23 C24 H24A 110.6 . .
C25 C24 H24B 110.6 . .
C23 C24 H24B 110.6 . .
H24A C24 H24B 108.7 . .
C26 C25 C24 107.7(3) . .
C26 C25 H25A 110.2 . .
C24 C25 H25A 110.2 . .
C26 C25 H25B 110.2 . .
C24 C25 H25B 110.2 . .
H25A C25 H25B 108.5 . .
C25 C26 O1 107.4(3) . .
C25 C26 H26A 110.2 . .
O1 C26 H26A 110.2 . .
C25 C26 H26B 110.2 . .
O1 C26 H26B 110.2 . .
H26A C26 H26B 108.5 . .
O2 C27 C28 106.2(3) . .
O2 C27 H27A 110.5 . .
C28 C27 H27A 110.5 . .
O2 C27 H27B 110.5 . .
C28 C27 H27B 110.5 . .
H27A C27 H27B 108.7 . .
C29 C28 C27 105.5(3) . .
C29 C28 H28A 110.6 . .
C27 C28 H28A 110.6 . .
C29 C28 H28B 110.6 . .
C27 C28 H28B 110.6 . .
H28A C28 H28B 108.8 . .
C30 C29 C28 104.1(3) . .
C30 C29 H29A 110.9 . .
C28 C29 H29A 110.9 . .
C30 C29 H29B 110.9 . .
C28 C29 H29B 110.9 . .
H29A C29 H29B 109.0 . .
O2 C30 C29 107.0(3) . .
O2 C30 H30A 110.3 . .
C29 C30 H30A 110.3 . .
O2 C30 H30B 110.3 . .
C29 C30 H30B 110.3 . .
H30A C30 H30B 108.6 . .

loop_
_geom_bond_atom_site_label_1
_geom_bond_atom_site_label_2
_geom_bond_distance
_geom_bond_site_symmetry_2
Ca N2 2.4064(18) .
Ca O2 2.4127(17) .
Ca N1 2.4251(17) .
Ca O1 2.4832(16) .
Ca Cl 2.7325(7) .
Ca Cl 2.7413(7) 5_575
Ca C2 3.213(2) .
Ca C1 3.219(2) .
Ca Ca 4.1037(8) 5_575
Cl Ca 2.7413(7) 5_575
N1 C1 1.323(3) .
N1 C5 1.424(3) .
N2 C2 1.347(3) .
N2 C11 1.418(3) .
O1 C23 1.437(3) .
O1 C26 1.440(3) .
O2 C27 1.408(4) .
O2 C30 1.429(3) .
C1 C2 1.432(3) .
C1 C3 1.506(3) .
C2 C4 1.468(3) .
C3 H3A 0.9600 .
C3 H3B 0.9600 .
C3 H3C 0.9600 .
C4 H4A 0.9600 .
C4 H4B 0.9600 .
C4 H4C 0.9600 .
C5 C6 1.386(3) .
C5 C10 1.394(3) .
C6 C7 1.392(3) .
C6 C17 1.500(3) .
C7 C8 1.373(4) .
C7 H7A 0.9300 .
C8 C9 1.365(4) .
C8 C19 1.510(4) .
C9 C10 1.386(3) .
C9 H9A 0.9300 .
C10 C18 1.495(4) .
C11 C16 1.396(3) .
C11 C12 1.411(3) .
C12 C13 1.386(4) .
C12 C20 1.498(4) .
C13 C14 1.367(4) .
C13 H13A 0.9300 .
C14 C15 1.387(4) .
C14 C22 1.505(4) .
C15 C16 1.385(4) .
C15 H15A 0.9300 .
C16 C21 1.484(4) .
C17 H17A 0.9600 .
C17 H17B 0.9600 .
C17 H17C 0.9600 .
C18 H18A 0.9600 .
C18 H18B 0.9600 .
C18 H18C 0.9600 .
C19 H19A 0.9600 .
C19 H19B 0.9600 .
C19 H19C 0.9600 .
C20 H20A 0.9600 .
C20 H20B 0.9600 .
C20 H20C 0.9600 .
C21 H21A 0.9600 .
C21 H21B 0.9600 .
C21 H21C 0.9600 .
C22 H22A 0.9600 .
C22 H22B 0.9600 .
C22 H22C 0.9600 .
C23 C24 1.476(4) .
C23 H23A 0.9700 .
C23 H23B 0.9700 .
C24 C25 1.466(5) .
C24 H24A 0.9700 .
C24 H24B 0.9700 .
C25 C26 1.427(5) .
C25 H25A 0.9700 .
C25 H25B 0.9700 .
C26 H26A 0.9700 .
C26 H26B 0.9700 .
C27 C28 1.492(5) .
C27 H27A 0.9700 .
C27 H27B 0.9700 .
C28 C29 1.487(6) .
C28 H28A 0.9700 .
C28 H28B 0.9700 .
C29 C30 1.471(4) .
C29 H29A 0.9700 .
C29 H29B 0.9700 .
C30 H30A 0.9700 .
C30 H30B 0.9700 .

loop_
_geom_torsion_atom_site_label_1
_geom_torsion_atom_site_label_2
_geom_torsion_atom_site_label_3
_geom_torsion_atom_site_label_4
_geom_torsion
_geom_torsion_site_symmetry_1
_geom_torsion_site_symmetry_4
N2 Ca Cl Ca 96.82(5) . 5_575
O2 Ca Cl Ca -88.31(5) . 5_575
N1 Ca Cl Ca -134.0(4) . 5_575
O1 Ca Cl Ca -176.76(5) . 5_575
Cl Ca Cl Ca 0.0 5_575 5_575
C2 Ca Cl Ca 107.68(6) . 5_575
C1 Ca Cl Ca 124.80(13) . 5_575
N2 Ca N1 C1 13.22(15) . .
O2 Ca N1 C1 -164.03(16) . .
O1 Ca N1 C1 -75.67(16) . .
Cl Ca N1 C1 -118.2(4) . .
Cl Ca N1 C1 108.62(15) 5_575 .
C2 Ca N1 C1 5.81(13) . .
Ca Ca N1 C1 114.08(14) 5_575 .
N2 Ca N1 C5 -163.61(18) . .
O2 Ca N1 C5 19.15(17) . .
O1 Ca N1 C5 107.51(17) . .
Cl Ca N1 C5 65.0(5) . .
Cl Ca N1 C5 -68.20(17) 5_575 .
C2 Ca N1 C5 -171.0(2) . .
C1 Ca N1 C5 -176.8(3) . .
Ca Ca N1 C5 -62.74(19) 5_575 .
O2 Ca N2 C2 -8.0(2) . .
N1 Ca N2 C2 -14.43(14) . .
O1 Ca N2 C2 76.27(15) . .
Cl Ca N2 C2 159.94(13) . .
Cl Ca N2 C2 -113.61(14) 5_575 .
C1 Ca N2 C2 -7.83(13) . .
Ca Ca N2 C2 -154.33(13) 5_575 .
O2 Ca N2 C11 168.66(17) . .
N1 Ca N2 C11 162.21(19) . .
O1 Ca N2 C11 -107.10(18) . .
Cl Ca N2 C11 -23.42(19) . .
Cl Ca N2 C11 63.03(18) 5_575 .
C2 Ca N2 C11 176.6(3) . .
C1 Ca N2 C11 168.8(2) . .
Ca Ca N2 C11 22.31(19) 5_575 .
N2 Ca O1 C23 -35.2(2) . .
O2 Ca O1 C23 119.7(2) . .
N1 Ca O1 C23 33.6(2) . .
Cl Ca O1 C23 -151.0(2) . .
Cl Ca O1 C23 -165.6(2) 5_575 .
C2 Ca O1 C23 -13.4(2) . .
C1 Ca O1 C23 12.4(2) . .
Ca Ca O1 C23 -153.62(19) 5_575 .
N2 Ca O1 C26 134.7(3) . .
O2 Ca O1 C26 -70.5(3) . .
N1 Ca O1 C26 -156.5(3) . .
Cl Ca O1 C26 18.9(3) . .
Cl Ca O1 C26 4.3(4) 5_575 .
C2 Ca O1 C26 156.5(3) . .
C1 Ca O1 C26 -177.7(3) . .
Ca Ca O1 C26 16.3(3) 5_575 .
N2 Ca O2 C27 119.4(3) . .
N1 Ca O2 C27 125.4(3) . .
O1 Ca O2 C27 35.0(3) . .
Cl Ca O2 C27 -49.7(3) . .
Cl Ca O2 C27 -132.6(3) 5_575 .
C2 Ca O2 C27 115.3(3) . .
C1 Ca O2 C27 119.3(3) . .
Ca Ca O2 C27 -91.2(3) 5_575 .
N2 Ca O2 C30 -82.1(3) . .
N1 Ca O2 C30 -76.1(2) . .
O1 Ca O2 C30 -166.5(2) . .
Cl Ca O2 C30 108.8(2) . .
Cl Ca O2 C30 25.9(2) 5_575 .
C2 Ca O2 C30 -86.2(2) . .
C1 Ca O2 C30 -82.2(2) . .
Ca Ca O2 C30 67.2(2) 5_575 .
C5 N1 C1 C2 165.97(19) . .
Ca N1 C1 C2 -11.0(3) . .
C5 N1 C1 C3 -11.7(3) . .
Ca N1 C1 C3 171.27(18) . .
C5 N1 C1 Ca 177.0(3) . .
N2 Ca C1 N1 -163.26(18) . .
O2 Ca C1 N1 16.68(17) . .
O1 Ca C1 N1 103.46(16) . .
Cl Ca C1 N1 161.85(13) . .
Cl Ca C1 N1 -77.00(15) 5_575 .
C2 Ca C1 N1 -170.1(2) . .
Ca Ca C1 N1 -97.07(16) 5_575 .
N2 Ca C1 C2 6.86(11) . .
O2 Ca C1 C2 -173.20(12) . .
N1 Ca C1 C2 170.1(2) . .
O1 Ca C1 C2 -86.43(12) . .
Cl Ca C1 C2 -28.0(2) . .
Cl Ca C1 C2 93.11(12) 5_575 .
Ca Ca C1 C2 73.05(14) 5_575 .
N2 Ca C1 C3 170.5(6) . .
O2 Ca C1 C3 -9.6(6) . .
N1 Ca C1 C3 -26.2(5) . .
O1 Ca C1 C3 77.2(6) . .
Cl Ca C1 C3 135.6(5) . .
Cl Ca C1 C3 -103.2(6) 5_575 .
C2 Ca C1 C3 163.6(6) . .
Ca Ca C1 C3 -123.3(6) 5_575 .
C11 N2 C2 C1 -162.02(19) . .
Ca N2 C2 C1 15.0(2) . .
C11 N2 C2 C4 16.6(3) . .
Ca N2 C2 C4 -166.31(18) . .
C11 N2 C2 Ca -177.0(2) . .
N1 C1 C2 N2 -2.7(3) . .
C3 C1 C2 N2 175.0(2) . .
Ca C1 C2 N2 -10.41(17) . .
N1 C1 C2 C4 178.6(2) . .
C3 C1 C2 C4 -3.7(3) . .
Ca C1 C2 C4 170.9(2) . .
N1 C1 C2 Ca 7.70(18) . .
C3 C1 C2 Ca -174.6(2) . .
O2 Ca C2 N2 175.39(14) . .
N1 Ca C2 N2 161.59(18) . .
O1 Ca C2 N2 -102.39(15) . .
Cl Ca C2 N2 -26.53(17) . .
Cl Ca C2 N2 71.38(15) 5_575 .
C1 Ca C2 N2 166.6(2) . .
Ca Ca C2 N2 32.87(16) 5_575 .
N2 Ca C2 C1 -166.6(2) . .
O2 Ca C2 C1 8.83(15) . .
N1 Ca C2 C1 -4.98(11) . .
O1 Ca C2 C1 91.05(12) . .
Cl Ca C2 C1 166.90(10) . .
Cl Ca C2 C1 -95.18(12) 5_575 .
Ca Ca C2 C1 -133.69(11) 5_575 .
N2 Ca C2 C4 40.0(5) . .
O2 Ca C2 C4 -144.6(5) . .
N1 Ca C2 C4 -158.4(6) . .
O1 Ca C2 C4 -62.3(5) . .
Cl Ca C2 C4 13.5(6) . .
Cl Ca C2 C4 111.4(5) 5_575 .
C1 Ca C2 C4 -153.4(6) . .
Ca Ca C2 C4 72.9(5) 5_575 .
C1 N1 C5 C6 -86.3(2) . .
Ca N1 C5 C6 90.4(2) . .
C1 N1 C5 C10 97.1(3) . .
Ca N1 C5 C10 -86.2(2) . .
C10 C5 C6 C7 0.5(3) . .
N1 C5 C6 C7 -176.2(2) . .
C10 C5 C6 C17 179.0(2) . .
N1 C5 C6 C17 2.3(3) . .
C5 C6 C7 C8 -1.1(4) . .
C17 C6 C7 C8 -179.6(2) . .
C6 C7 C8 C9 0.9(4) . .
C6 C7 C8 C19 -178.9(3) . .
C7 C8 C9 C10 -0.1(4) . .
C19 C8 C9 C10 179.7(3) . .
C8 C9 C10 C5 -0.4(4) . .
C8 C9 C10 C18 179.6(3) . .
C6 C5 C10 C9 0.2(3) . .
N1 C5 C10 C9 176.8(2) . .
C6 C5 C10 C18 -179.8(2) . .
N1 C5 C10 C18 -3.2(3) . .
C2 N2 C11 C16 -110.9(2) . .
Ca N2 C11 C16 72.5(3) . .
C2 N2 C11 C12 71.5(3) . .
Ca N2 C11 C12 -105.1(2) . .
C16 C11 C12 C13 4.8(3) . .
N2 C11 C12 C13 -177.6(2) . .
C16 C11 C12 C20 -174.5(2) . .
N2 C11 C12 C20 3.2(3) . .
C11 C12 C13 C14 -2.2(4) . .
C20 C12 C13 C14 177.0(2) . .
C12 C13 C14 C15 -0.8(4) . .
C12 C13 C14 C22 179.2(3) . .
C13 C14 C15 C16 1.3(4) . .
C22 C14 C15 C16 -178.8(3) . .
C14 C15 C16 C11 1.4(4) . .
C14 C15 C16 C21 179.4(3) . .
C12 C11 C16 C15 -4.3(3) . .
N2 C11 C16 C15 178.0(2) . .
C12 C11 C16 C21 177.6(2) . .
N2 C11 C16 C21 0.0(4) . .
C26 O1 C23 C24 -19.4(4) . .
Ca O1 C23 C24 152.3(3) . .
O1 C23 C24 C25 8.0(5) . .
C23 C24 C25 C26 6.5(6) . .
C24 C25 C26 O1 -18.6(5) . .
C23 O1 C26 C25 23.7(4) . .
Ca O1 C26 C25 -147.7(3) . .
C30 O2 C27 C28 33.8(4) . .
Ca O2 C27 C28 -164.5(2) . .
O2 C27 C28 C29 -19.4(5) . .
C27 C28 C29 C30 -2.2(4) . .
C27 O2 C30 C29 -35.8(3) . .
Ca O2 C30 C29 161.47(19) . .
C28 C29 C30 O2 22.9(4) . .
